data_4030472
loop_
_publ_author_name
'Chang, Wei-Wei'
'Li, Zong-Jun'
'He, Fa-Gui'
'Sun, Tao'
'Gao, Xiang'

_publ_section_title
;
 Electronic vs Steric Effects on the Stability of Anionic Species: A Case
 Study on the Ortho and Para Regioisomers of Organofullerenes.
;
_journal_issue 3
_journal_name_full 'The Journal of organic chemistry'
_journal_page_first 1557
_journal_page_last 1563
_journal_paper_doi 10.1021/jo502475w
_journal_volume 80
_journal_year 2015
_chemical_formula_sum 'C78 H10 O'
_chemical_formula_weight 962.86
_chemical_name_systematic
; 
 ? 
;
_space_group_IT_number 14
_symmetry_cell_setting monoclinic
_symmetry_space_group_name_Hall '-P 2ybc'
_symmetry_space_group_name_H-M 'P 1 21/c 1'
_atom_sites_solution_hydrogens geom
_atom_sites_solution_primary direct
_atom_sites_solution_secondary difmap
_audit_creation_method SHELXL-97
_cell_angle_alpha 90.00
_cell_angle_beta 102.8830(10)
_cell_angle_gamma 90.00
_cell_formula_units_Z 4
_cell_length_a 10.9318(8)
_cell_length_b 17.8483(13)
_cell_length_c 20.0007(15)
_cell_measurement_reflns_used 2977
_cell_measurement_temperature 187(2)
_cell_measurement_theta_max 21.27
_cell_measurement_theta_min 2.23
_cell_volume 3804.2(5)
_computing_cell_refinement 'Bruker SMART'
_computing_data_collection 'Bruker SMART'
_computing_data_reduction 'Bruker SMART'
_computing_molecular_graphics 'Bruker SHELXTL'
_computing_publication_material 'Bruker SHELXTL'
_computing_structure_refinement 'SHELXL-97 (Sheldrick, 1997)'
_computing_structure_solution 'SHELXS-97 (Sheldrick, 1990)'
_diffrn_ambient_temperature 187(2)
_diffrn_measured_fraction_theta_full 0.997
_diffrn_measured_fraction_theta_max 0.997
_diffrn_radiation_monochromator graphite
_diffrn_radiation_source 'fine-focus sealed tube'
_diffrn_radiation_type MoK\a
_diffrn_radiation_wavelength 0.71073
_diffrn_reflns_av_R_equivalents 0.0503
_diffrn_reflns_av_sigmaI/netI 0.0537
_diffrn_reflns_limit_h_max 13
_diffrn_reflns_limit_h_min -13
_diffrn_reflns_limit_k_max 21
_diffrn_reflns_limit_k_min -21
_diffrn_reflns_limit_l_max 16
_diffrn_reflns_limit_l_min -23
_diffrn_reflns_number 22318
_diffrn_reflns_theta_full 25.05
_diffrn_reflns_theta_max 25.05
_diffrn_reflns_theta_min 1.55
_exptl_absorpt_coefficient_mu 0.098
_exptl_absorpt_correction_T_max 0.9825
_exptl_absorpt_correction_T_min 0.9683
_exptl_absorpt_process_details SADABS
_exptl_crystal_density_diffrn 1.681
_exptl_crystal_density_method 'not measured'
_exptl_crystal_F_000 1944
_exptl_crystal_size_max 0.33
_exptl_crystal_size_mid 0.28
_exptl_crystal_size_min 0.18
_refine_diff_density_max 0.220
_refine_diff_density_min -0.231
_refine_diff_density_rms 0.043
_refine_ls_extinction_method none
_refine_ls_goodness_of_fit_ref 1.049
_refine_ls_hydrogen_treatment mixed
_refine_ls_matrix_type full
_refine_ls_number_parameters 713
_refine_ls_number_reflns 6716
_refine_ls_number_restraints 0
_refine_ls_restrained_S_all 1.049
_refine_ls_R_factor_all 0.0774
_refine_ls_R_factor_gt 0.0516
_refine_ls_shift/su_max 0.000
_refine_ls_shift/su_mean 0.000
_refine_ls_structure_factor_coef Fsqd
_refine_ls_weighting_details 'calc w=1/[\s^2^(Fo^2^)+(0.0424P)^2^+0.6181P] where P=(Fo^2^+2Fc^2^)/3'
_refine_ls_weighting_scheme calc
_refine_ls_wR_factor_gt 0.0986
_refine_ls_wR_factor_ref 0.1097
_reflns_number_gt 4978
_reflns_number_total 6716
_reflns_threshold_expression >2sigma(I)
_cod_data_source_file jo502475w_si_001.cif
_cod_data_source_block w161
_cod_depositor_comments
;
The following automatic conversions were performed:

'_symmetry_cell_setting' value 'Monoclinic' changed to 'monoclinic'
according to
/home/saulius/struct/COD-crude-data--automatic-downloads/rss-feeds/ACS/lib/dictionaries/cif_core.dic
dictionary named 'cif_core.dic' version 2.4.2 from 2011-04-26.

Automatic conversion script
Id: cif_fix_values 2935 2014-11-11 08:27:57Z andrius 

 Adding full bibliography for 4030472.cif.
;
_cod_original_sg_symbol_H-M P2(1)/c
_cod_database_code 4030472

loop_
_symmetry_equiv_pos_as_xyz
'x, y, z'
'-x, y+1/2, -z+1/2'
'-x, -y, -z'
'x, -y-1/2, z-1/2'

loop_
_atom_site_label
_atom_site_type_symbol
_atom_site_fract_x
_atom_site_fract_y
_atom_site_fract_z
_atom_site_U_iso_or_equiv
_atom_site_adp_type
_atom_site_occupancy
_atom_site_symmetry_multiplicity
_atom_site_calc_flag
_atom_site_refinement_flags
C1 C -0.1363(2) 0.20913(12) 0.07087(13) 0.0303(6) Uani 1 1 d .
C2 C -0.1494(2) 0.12183(13) 0.08662(13) 0.0329(6) Uani 1 1 d .
C3 C -0.0413(2) 0.07320(13) 0.07232(13) 0.0329(6) Uani 1 1 d .
C4 C 0.0459(2) 0.09910(14) 0.03779(13) 0.0354(6) Uani 1 1 d .
C5 C 0.0570(2) 0.17878(14) 0.02375(12) 0.0340(6) Uani 1 1 d .
C6 C -0.0187(2) 0.22913(13) 0.04546(12) 0.0296(6) Uani 1 1 d .
C7 C 0.0324(2) 0.29835(12) 0.07546(12) 0.0300(6) Uani 1 1 d .
C8 C -0.0264(2) 0.31679(12) 0.12989(13) 0.0279(6) Uani 1 1 d .
C9 C -0.11533(19) 0.25922(12) 0.13424(13) 0.0273(5) Uani 1 1 d .
C10 C -0.12912(19) 0.23701(13) 0.19751(13) 0.0268(5) Uani 1 1 d .
C11 C -0.13845(19) 0.15699(13) 0.21197(13) 0.0288(6) Uani 1 1 d .
C12 C -0.13656(19) 0.10456(13) 0.16246(13) 0.0296(6) Uani 1 1 d .
C13 C -0.0619(2) 0.03828(12) 0.18104(14) 0.0348(6) Uani 1 1 d .
C14 C -0.0038(2) 0.01936(12) 0.12545(14) 0.0353(6) Uani 1 1 d .
C15 C 0.1169(2) -0.01168(13) 0.13992(15) 0.0397(7) Uani 1 1 d .
C16 C 0.2063(2) 0.01409(14) 0.10262(15) 0.0403(7) Uani 1 1 d .
C17 C 0.1722(2) 0.06898(15) 0.05357(14) 0.0404(7) Uani 1 1 d .
C18 C 0.2586(2) 0.12871(15) 0.04783(13) 0.0393(7) Uani 1 1 d .
C19 C 0.1879(2) 0.19628(15) 0.03024(12) 0.0367(6) Uani 1 1 d .
C20 C 0.2389(2) 0.26682(15) 0.05299(12) 0.0364(6) Uani 1 1 d .
C21 C 0.1577(2) 0.32060(13) 0.07674(13) 0.0334(6) Uani 1 1 d .
C22 C 0.2114(2) 0.37279(13) 0.12733(14) 0.0343(6) Uani 1 1 d .
C23 C 0.1534(2) 0.39118(12) 0.18236(14) 0.0331(6) Uani 1 1 d .
C24 C 0.0388(2) 0.35753(12) 0.18791(13) 0.0301(6) Uani 1 1 d .
C25 C 0.0231(2) 0.33400(12) 0.25540(13) 0.0298(6) Uani 1 1 d .
C26 C -0.0563(2) 0.27213(13) 0.25847(13) 0.0302(6) Uani 1 1 d .
C27 C -0.0712(2) 0.14548(14) 0.28173(13) 0.0327(6) Uani 1 1 d .
C28 C -0.0210(2) 0.21600(14) 0.31049(13) 0.0333(6) Uani 1 1 d .
C29 C 0.0934(2) 0.22073(14) 0.36037(12) 0.0341(6) Uani 1 1 d .
C30 C 0.1660(2) 0.15181(14) 0.37907(12) 0.0348(6) Uani 1 1 d .
C31 C 0.3892(2) 0.02585(13) 0.27667(15) 0.0374(7) Uani 1 1 d .
C32 C 0.3830(2) 0.13035(15) 0.08909(14) 0.0393(7) Uani 1 1 d .
C33 C 0.1242(2) 0.34586(13) 0.31299(13) 0.0342(6) Uani 1 1 d .
C34 C 0.4185(2) 0.07286(14) 0.14199(15) 0.0408(7) Uani 1 1 d .
C35 C 0.3293(2) 0.01784(14) 0.14927(15) 0.0400(7) Uani 1 1 d .
C36 C 0.3148(2) -0.00529(13) 0.21566(15) 0.0382(7) Uani 1 1 d .
C37 C -0.0031(2) 0.08049(14) 0.30006(14) 0.0358(6) Uani 1 1 d .
C38 C 0.1181(2) 0.08391(14) 0.34712(13) 0.0350(6) Uani 1 1 d .
C39 C 0.1835(2) -0.02295(12) 0.21019(15) 0.0388(7) Uani 1 1 d .
C40 C 0.1276(2) -0.00494(12) 0.26335(15) 0.0370(6) Uani 1 1 d .
C41 C 0.0017(2) 0.02565(13) 0.24867(14) 0.0342(6) Uani 1 1 d .
C42 C 0.3698(2) 0.26868(15) 0.08203(13) 0.0393(7) Uani 1 1 d .
C43 C 0.4401(2) 0.20150(16) 0.09955(14) 0.0416(7) Uani 1 1 d .
C44 C 0.5092(2) 0.09146(14) 0.20250(14) 0.0369(6) Uani 1 1 d .
C45 C 0.4945(2) 0.06829(13) 0.26846(14) 0.0350(6) Uani 1 1 d .
C46 C 0.3783(2) 0.10450(13) 0.37707(13) 0.0342(6) Uani 1 1 d .
C47 C 0.2985(2) 0.15728(14) 0.40013(12) 0.0358(6) Uani 1 1 d .
C48 C 0.1582(2) 0.28965(14) 0.36454(13) 0.0354(6) Uani 1 1 d .
C49 C 0.2361(2) 0.38463(12) 0.30595(14) 0.0344(6) Uani 1 1 d .
C50 C 0.2509(2) 0.40720(12) 0.24227(15) 0.0364(6) Uani 1 1 d .
C51 C 0.3288(2) 0.04480(13) 0.33287(14) 0.0361(6) Uani 1 1 d .
C52 C 0.1985(2) 0.03108(13) 0.32410(14) 0.0375(7) Uani 1 1 d .
C53 C 0.3465(2) 0.37765(13) 0.15328(14) 0.0370(6) Uani 1 1 d .
C54 C 0.4228(2) 0.32668(15) 0.13080(14) 0.0381(7) Uani 1 1 d .
C55 C 0.5295(2) 0.29508(15) 0.17895(14) 0.0385(7) Uani 1 1 d .
C56 C 0.5387(2) 0.21726(15) 0.15984(14) 0.0390(7) Uani 1 1 d .
C57 C 0.5720(2) 0.16329(15) 0.21003(15) 0.0375(7) Uani 1 1 d .
C58 C 0.5984(2) 0.18470(14) 0.28158(14) 0.0352(6) Uani 1 1 d .
C59 C 0.5889(2) 0.25883(14) 0.30025(14) 0.0350(6) Uani 1 1 d .
C60 C 0.5537(2) 0.31515(14) 0.24755(15) 0.0369(6) Uani 1 1 d .
C61 C 0.4724(2) 0.36876(13) 0.27070(14) 0.0363(6) Uani 1 1 d .
C62 C 0.3708(2) 0.39918(13) 0.22404(15) 0.0374(7) Uani 1 1 d .
C63 C 0.4575(2) 0.34551(13) 0.33762(14) 0.0362(6) Uani 1 1 d .
C64 C 0.5298(2) 0.27769(13) 0.35577(13) 0.0343(6) Uani 1 1 d .
C65 C 0.4815(2) 0.22050(14) 0.39018(12) 0.0340(6) Uani 1 1 d .
C66 C 0.3421(2) 0.35323(13) 0.35486(13) 0.0354(6) Uani 1 1 d .
C67 C 0.2930(2) 0.29386(14) 0.39040(12) 0.0353(6) Uani 1 1 d .
C68 C 0.4907(2) 0.14327(14) 0.37029(13) 0.0334(6) Uani 1 1 d .
C69 C 0.5480(2) 0.12559(13) 0.31765(14) 0.0343(6) Uani 1 1 d .
C70 C 0.3615(2) 0.22915(14) 0.40781(12) 0.0341(6) Uani 1 1 d .
C71 C -0.2545(2) 0.23618(13) 0.01446(13) 0.0365(6) Uani 1 1 d .
H71A H -0.2558 0.2089 -0.0288 0.044 Uiso 1 1 calc R
H71B H -0.3318 0.2226 0.0298 0.044 Uiso 1 1 calc R
C72 C -0.2568(2) 0.31936(13) 0.00003(12) 0.0315(6) Uani 1 1 d .
C73 C -0.1912(2) 0.35096(15) -0.04482(13) 0.0405(7) Uani 1 1 d .
H73 H -0.1440 0.3196 -0.0681 0.049 Uiso 1 1 calc R
C74 C -0.1937(3) 0.42739(18) -0.05615(16) 0.0556(8) Uani 1 1 d .
H74 H -0.1464 0.4486 -0.0859 0.067 Uiso 1 1 calc R
C75 C -0.2656(3) 0.47303(16) -0.02377(16) 0.0578(9) Uani 1 1 d .
H75 H -0.2673 0.5256 -0.0311 0.069 Uiso 1 1 calc R
C76 C -0.3336(3) 0.44206(16) 0.01861(14) 0.0498(8) Uani 1 1 d .
H76 H -0.3853 0.4730 0.0394 0.060 Uiso 1 1 calc R
C77 C -0.3279(2) 0.36609(14) 0.03148(13) 0.0380(6) Uani 1 1 d .
H77 H -0.3735 0.3455 0.0624 0.046 Uiso 1 1 calc R
C78 C -0.3151(2) 0.02791(13) 0.06084(15) 0.0428(7) Uani 1 1 d .
H78A H -0.2519 -0.0107 0.0597 0.064 Uiso 1 1 calc R
H78B H -0.3923 0.0159 0.0270 0.064 Uiso 1 1 calc R
H78C H -0.3329 0.0297 0.1067 0.064 Uiso 1 1 calc R
O1 O -0.26909(15) 0.09880(9) 0.04503(10) 0.0439(5) Uani 1 1 d .

loop_
_atom_site_aniso_label
_atom_site_aniso_U_11
_atom_site_aniso_U_22
_atom_site_aniso_U_33
_atom_site_aniso_U_23
_atom_site_aniso_U_13
_atom_site_aniso_U_12
C1 0.0253(12) 0.0290(13) 0.0339(16) 0.0005(11) 0.0007(11) 0.0006(10)
C2 0.0254(12) 0.0315(14) 0.0384(17) -0.0029(12) 0.0000(11) -0.0042(10)
C3 0.0330(13) 0.0262(13) 0.0339(16) -0.0122(12) -0.0044(12) -0.0025(10)
C4 0.0357(14) 0.0412(15) 0.0256(15) -0.0151(12) -0.0010(12) 0.0008(12)
C5 0.0331(14) 0.0496(16) 0.0174(14) -0.0018(12) 0.0014(11) 0.0014(12)
C6 0.0281(13) 0.0365(14) 0.0205(14) 0.0062(11) -0.0024(10) 0.0010(11)
C7 0.0281(13) 0.0318(14) 0.0269(15) 0.0141(11) -0.0005(11) 0.0021(10)
C8 0.0266(12) 0.0213(12) 0.0322(15) 0.0064(11) -0.0014(11) 0.0066(10)
C9 0.0187(11) 0.0236(12) 0.0373(16) 0.0032(11) 0.0012(10) 0.0055(9)
C10 0.0154(11) 0.0320(13) 0.0337(15) 0.0002(11) 0.0071(10) 0.0040(9)
C11 0.0160(11) 0.0333(14) 0.0385(16) 0.0046(12) 0.0088(11) -0.0021(10)
C12 0.0177(11) 0.0297(13) 0.0401(16) 0.0027(12) 0.0034(11) -0.0071(10)
C13 0.0272(13) 0.0235(13) 0.0504(18) 0.0029(12) 0.0013(12) -0.0117(10)
C14 0.0328(14) 0.0201(12) 0.0473(18) -0.0068(12) -0.0035(12) -0.0057(10)
C15 0.0395(15) 0.0188(13) 0.056(2) -0.0125(13) 0.0004(14) 0.0012(11)
C16 0.0415(15) 0.0298(14) 0.0472(19) -0.0191(13) 0.0050(13) 0.0089(12)
C17 0.0391(15) 0.0485(17) 0.0328(17) -0.0229(14) 0.0065(13) 0.0040(13)
C18 0.0372(15) 0.0584(18) 0.0260(16) -0.0133(13) 0.0151(12) 0.0064(13)
C19 0.0344(14) 0.0592(18) 0.0176(14) -0.0031(12) 0.0082(11) -0.0009(13)
C20 0.0369(14) 0.0550(17) 0.0192(14) 0.0116(13) 0.0101(11) -0.0044(13)
C21 0.0350(14) 0.0360(14) 0.0274(15) 0.0178(12) 0.0028(12) -0.0014(11)
C22 0.0320(13) 0.0253(13) 0.0430(17) 0.0185(12) 0.0028(12) -0.0045(11)
C23 0.0338(14) 0.0142(12) 0.0461(18) 0.0074(11) -0.0019(12) 0.0019(10)
C24 0.0269(12) 0.0171(12) 0.0433(17) 0.0017(11) 0.0011(11) 0.0085(10)
C25 0.0266(12) 0.0245(13) 0.0384(16) -0.0084(11) 0.0070(11) 0.0089(10)
C26 0.0242(12) 0.0352(14) 0.0346(16) -0.0070(12) 0.0141(11) 0.0061(10)
C27 0.0241(12) 0.0434(15) 0.0341(16) 0.0069(13) 0.0139(11) -0.0052(11)
C28 0.0258(13) 0.0468(16) 0.0319(16) -0.0037(13) 0.0164(11) 0.0010(11)
C29 0.0343(14) 0.0507(16) 0.0203(14) -0.0031(12) 0.0129(11) 0.0012(12)
C30 0.0379(14) 0.0493(16) 0.0185(14) 0.0080(12) 0.0092(11) -0.0032(12)
C31 0.0284(13) 0.0228(13) 0.0546(19) 0.0059(12) -0.0040(13) 0.0097(10)
C32 0.0309(14) 0.0584(18) 0.0333(17) -0.0122(14) 0.0173(12) 0.0074(13)
C33 0.0363(14) 0.0304(14) 0.0371(17) -0.0157(12) 0.0106(12) 0.0048(11)
C34 0.0305(14) 0.0443(16) 0.0491(19) -0.0150(14) 0.0123(13) 0.0145(12)
C35 0.0336(14) 0.0322(14) 0.053(2) -0.0178(13) 0.0063(13) 0.0143(12)
C36 0.0326(14) 0.0194(13) 0.058(2) -0.0051(13) 0.0002(13) 0.0104(11)
C37 0.0301(13) 0.0403(15) 0.0388(17) 0.0173(13) 0.0116(12) -0.0079(11)
C38 0.0347(14) 0.0408(15) 0.0295(16) 0.0181(12) 0.0069(12) -0.0048(12)
C39 0.0377(15) 0.0147(12) 0.057(2) 0.0001(12) -0.0036(14) 0.0026(10)
C40 0.0388(14) 0.0173(12) 0.0504(19) 0.0125(12) 0.0002(13) -0.0052(11)
C41 0.0284(13) 0.0234(13) 0.0477(18) 0.0119(12) 0.0017(12) -0.0092(10)
C42 0.0328(14) 0.0616(18) 0.0280(16) 0.0121(14) 0.0166(12) -0.0051(13)
C43 0.0286(14) 0.066(2) 0.0367(17) 0.0014(14) 0.0215(13) 0.0001(13)
C44 0.0211(12) 0.0417(15) 0.0485(19) -0.0088(13) 0.0086(12) 0.0111(11)
C45 0.0241(13) 0.0283(13) 0.0491(18) -0.0005(13) 0.0006(12) 0.0122(10)
C46 0.0322(13) 0.0363(14) 0.0297(15) 0.0133(12) -0.0026(11) 0.0008(11)
C47 0.0399(15) 0.0453(16) 0.0203(14) 0.0106(12) 0.0027(11) -0.0037(12)
C48 0.0375(14) 0.0457(16) 0.0244(15) -0.0150(12) 0.0098(12) 0.0022(12)
C49 0.0377(14) 0.0216(13) 0.0406(17) -0.0119(12) 0.0018(12) 0.0009(11)
C50 0.0354(14) 0.0163(12) 0.0519(19) -0.0030(12) -0.0021(13) -0.0034(10)
C51 0.0322(14) 0.0283(13) 0.0437(17) 0.0203(13) -0.0006(12) 0.0033(11)
C52 0.0388(15) 0.0279(14) 0.0419(17) 0.0203(12) 0.0008(13) -0.0051(11)
C53 0.0352(14) 0.0328(14) 0.0414(18) 0.0174(13) 0.0052(13) -0.0115(11)
C54 0.0298(14) 0.0481(16) 0.0382(17) 0.0176(13) 0.0117(12) -0.0116(12)
C55 0.0227(13) 0.0531(18) 0.0418(18) 0.0127(14) 0.0117(12) -0.0110(12)
C56 0.0191(12) 0.0579(18) 0.0437(18) 0.0034(15) 0.0152(12) 0.0008(12)
C57 0.0153(12) 0.0536(17) 0.0461(18) -0.0011(14) 0.0120(12) 0.0045(11)
C58 0.0130(11) 0.0431(15) 0.0470(18) 0.0020(13) 0.0012(11) 0.0019(10)
C59 0.0186(12) 0.0403(15) 0.0429(17) 0.0046(13) -0.0002(11) -0.0068(11)
C60 0.0216(12) 0.0393(15) 0.0477(19) 0.0090(13) 0.0029(12) -0.0121(11)
C61 0.0319(14) 0.0270(13) 0.0454(18) 0.0025(12) -0.0013(12) -0.0153(11)
C62 0.0328(14) 0.0212(13) 0.054(2) 0.0080(13) 0.0011(13) -0.0098(11)
C63 0.0335(14) 0.0272(13) 0.0410(17) -0.0075(12) -0.0063(12) -0.0090(11)
C64 0.0235(12) 0.0387(15) 0.0344(16) -0.0021(12) -0.0069(11) -0.0098(11)
C65 0.0307(13) 0.0404(15) 0.0249(15) -0.0018(12) -0.0064(11) -0.0019(11)
C66 0.0392(15) 0.0306(14) 0.0330(16) -0.0152(12) 0.0004(12) -0.0040(11)
C67 0.0396(15) 0.0440(16) 0.0195(14) -0.0127(12) 0.0007(11) -0.0011(12)
C68 0.0280(13) 0.0388(15) 0.0279(15) 0.0118(12) -0.0057(11) 0.0052(11)
C69 0.0193(12) 0.0345(14) 0.0436(17) 0.0062(12) -0.0042(11) 0.0075(10)
C70 0.0353(14) 0.0453(16) 0.0190(14) -0.0012(12) 0.0006(11) -0.0029(12)
C71 0.0306(13) 0.0386(15) 0.0351(16) 0.0018(12) -0.0038(12) 0.0011(11)
C72 0.0240(12) 0.0399(14) 0.0256(15) 0.0021(12) -0.0050(11) -0.0004(10)
C73 0.0316(14) 0.0581(18) 0.0300(16) 0.0113(14) 0.0027(12) 0.0080(12)
C74 0.0546(19) 0.068(2) 0.042(2) 0.0272(17) 0.0063(15) -0.0092(16)
C75 0.086(2) 0.0374(17) 0.042(2) 0.0086(15) -0.0031(18) -0.0082(16)
C76 0.071(2) 0.0439(17) 0.0286(17) -0.0038(14) -0.0006(15) 0.0128(15)
C77 0.0384(14) 0.0455(16) 0.0283(16) 0.0046(12) 0.0040(12) 0.0049(12)
C78 0.0334(14) 0.0392(15) 0.0546(19) -0.0115(14) 0.0071(13) -0.0094(12)
O1 0.0342(10) 0.0359(10) 0.0526(13) -0.0004(9) -0.0094(9) -0.0083(8)

loop_
_atom_type_symbol
_atom_type_description
_atom_type_scat_dispersion_real
_atom_type_scat_dispersion_imag
_atom_type_scat_source
C C 0.0033 0.0016 'International Tables Vol C Tables 4.2.6.8 and 6.1.1.4'
H H 0.0000 0.0000 'International Tables Vol C Tables 4.2.6.8 and 6.1.1.4'
O O 0.0106 0.0060 'International Tables Vol C Tables 4.2.6.8 and 6.1.1.4'

loop_
_geom_angle_atom_site_label_1
_geom_angle_atom_site_label_2
_geom_angle_atom_site_label_3
_geom_angle
C9 C1 C6 99.07(18)
C9 C1 C71 111.07(18)
C6 C1 C71 107.74(19)
C9 C1 C2 114.2(2)
C6 C1 C2 114.28(18)
C71 C1 C2 109.95(18)
O1 C2 C12 112.69(19)
O1 C2 C3 111.46(19)
C12 C2 C3 99.59(19)
O1 C2 C1 105.80(18)
C12 C2 C1 113.58(19)
C3 C2 C1 113.91(19)
C4 C3 C14 119.0(2)
C4 C3 C2 123.3(2)
C14 C3 C2 110.2(2)
C3 C4 C17 119.9(2)
C3 C4 C5 121.4(2)
C17 C4 C5 106.7(2)
C6 C5 C19 119.4(2)
C6 C5 C4 120.0(2)
C19 C5 C4 108.5(2)
C5 C6 C7 119.8(2)
C5 C6 C1 124.8(2)
C7 C6 C1 109.9(2)
C21 C7 C8 121.4(2)
C21 C7 C6 122.2(2)
C8 C7 C6 108.7(2)
C24 C8 C7 120.9(2)
C24 C8 C9 122.9(2)
C7 C8 C9 108.1(2)
C10 C9 C8 118.8(2)
C10 C9 C1 124.9(2)
C8 C9 C1 110.4(2)
C9 C10 C26 120.2(2)
C9 C10 C11 119.5(2)
C26 C10 C11 107.8(2)
C12 C11 C27 121.2(2)
C12 C11 C10 120.8(2)
C27 C11 C10 106.7(2)
C11 C12 C13 118.4(2)
C11 C12 C2 124.8(2)
C13 C12 C2 110.2(2)
C41 C13 C14 120.1(2)
C41 C13 C12 121.0(2)
C14 C13 C12 108.4(2)
C15 C14 C3 121.5(2)
C15 C14 C13 119.4(2)
C3 C14 C13 108.4(2)
C14 C15 C16 119.1(2)
C14 C15 C39 120.2(2)
C16 C15 C39 107.3(2)
C17 C16 C15 119.5(2)
C17 C16 C35 119.2(2)
C15 C16 C35 108.7(3)
C16 C17 C18 120.2(2)
C16 C17 C4 120.8(2)
C18 C17 C4 108.5(2)
C32 C18 C19 121.2(2)
C32 C18 C17 121.7(3)
C19 C18 C17 108.3(2)
C20 C19 C18 121.2(2)
C20 C19 C5 122.4(2)
C18 C19 C5 108.1(2)
C19 C20 C42 116.3(2)
C19 C20 C21 117.9(2)
C42 C20 C21 118.9(2)
C22 C21 C7 116.4(2)
C22 C21 C20 119.0(2)
C7 C21 C20 117.7(2)
C21 C22 C23 121.5(2)
C21 C22 C53 121.7(2)
C23 C22 C53 107.6(2)
C24 C23 C22 121.1(2)
C24 C23 C50 121.4(2)
C22 C23 C50 108.3(2)
C23 C24 C8 116.4(2)
C23 C24 C25 118.9(2)
C8 C24 C25 117.9(2)
C26 C25 C33 117.0(2)
C26 C25 C24 117.7(2)
C33 C25 C24 118.4(2)
C25 C26 C28 120.6(2)
C25 C26 C10 122.1(2)
C28 C26 C10 108.6(2)
C37 C27 C11 120.3(2)
C37 C27 C28 119.5(2)
C11 C27 C28 109.2(2)
C29 C28 C26 121.4(2)
C29 C28 C27 122.1(2)
C26 C28 C27 107.7(2)
C48 C29 C28 116.4(2)
C48 C29 C30 118.7(2)
C28 C29 C30 118.1(2)
C38 C30 C47 116.3(2)
C38 C30 C29 118.6(2)
C47 C30 C29 118.5(2)
C45 C31 C36 115.7(3)
C45 C31 C51 118.8(2)
C36 C31 C51 118.7(2)
C43 C32 C18 116.0(2)
C43 C32 C34 119.1(2)
C18 C32 C34 118.0(2)
C25 C33 C48 120.7(2)
C25 C33 C49 121.1(2)
C48 C33 C49 108.6(2)
C35 C34 C44 116.1(3)
C35 C34 C32 118.9(2)
C44 C34 C32 118.3(2)
C34 C35 C36 121.1(2)
C34 C35 C16 121.7(3)
C36 C35 C16 107.7(2)
C31 C36 C35 121.5(2)
C31 C36 C39 121.2(3)
C35 C36 C39 107.8(2)
C27 C37 C41 119.2(2)
C27 C37 C38 119.9(2)
C41 C37 C38 108.8(2)
C30 C38 C52 121.2(2)
C30 C38 C37 121.5(2)
C52 C38 C37 107.5(2)
C40 C39 C15 120.3(2)
C40 C39 C36 119.6(2)
C15 C39 C36 108.6(2)
C39 C40 C52 120.5(2)
C39 C40 C41 119.8(2)
C52 C40 C41 108.1(2)
C13 C41 C37 119.8(2)
C13 C41 C40 120.2(2)
C37 C41 C40 107.3(2)
C20 C42 C43 121.3(2)
C20 C42 C54 120.5(2)
C43 C42 C54 108.8(2)
C32 C43 C42 121.6(2)
C32 C43 C56 121.3(3)
C42 C43 C56 107.5(2)
C34 C44 C45 121.2(2)
C34 C44 C57 121.4(3)
C45 C44 C57 108.0(2)
C31 C45 C44 121.6(2)
C31 C45 C69 120.9(2)
C44 C45 C69 108.2(2)
C51 C46 C47 121.5(2)
C51 C46 C68 121.2(2)
C47 C46 C68 108.0(2)
C30 C47 C46 121.0(2)
C30 C47 C70 121.5(2)
C46 C47 C70 107.9(2)
C29 C48 C33 121.5(2)
C29 C48 C67 121.5(2)
C33 C48 C67 107.6(2)
C50 C49 C33 120.5(2)
C50 C49 C66 119.6(2)
C33 C49 C66 108.5(2)
C49 C50 C23 119.5(2)
C49 C50 C62 120.3(2)
C23 C50 C62 108.3(2)
C46 C51 C52 116.2(2)
C46 C51 C31 118.6(2)
C52 C51 C31 118.6(2)
C51 C52 C38 121.2(2)
C51 C52 C40 121.3(2)
C38 C52 C40 108.2(2)
C54 C53 C62 120.5(2)
C54 C53 C22 119.0(2)
C62 C53 C22 108.6(2)
C53 C54 C55 119.8(3)
C53 C54 C42 120.7(2)
C55 C54 C42 108.1(2)
C60 C55 C56 120.0(2)
C60 C55 C54 120.3(2)
C56 C55 C54 106.9(2)
C57 C56 C55 120.0(3)
C57 C56 C43 119.6(2)
C55 C56 C43 108.8(2)
C56 C57 C44 120.1(2)
C56 C57 C58 119.8(2)
C44 C57 C58 108.8(2)
C59 C58 C57 120.6(2)
C59 C58 C69 120.0(2)
C57 C58 C69 106.6(2)
C58 C59 C64 120.2(2)
C58 C59 C60 119.4(2)
C64 C59 C60 107.9(2)
C55 C60 C59 120.2(2)
C55 C60 C61 119.5(2)
C59 C60 C61 108.0(2)
C62 C61 C63 119.7(2)
C62 C61 C60 119.8(3)
C63 C61 C60 108.1(2)
C61 C62 C53 120.2(2)
C61 C62 C50 120.2(2)
C53 C62 C50 107.2(2)
C66 C63 C61 119.9(2)
C66 C63 C64 119.8(2)
C61 C63 C64 107.7(2)
C65 C64 C59 119.4(2)
C65 C64 C63 119.3(2)
C59 C64 C63 108.4(2)
C64 C65 C70 120.4(2)
C64 C65 C68 120.3(2)
C70 C65 C68 107.0(2)
C63 C66 C67 120.5(2)
C63 C66 C49 120.3(2)
C67 C66 C49 106.6(2)
C70 C67 C66 119.9(2)
C70 C67 C48 119.9(2)
C66 C67 C48 108.8(2)
C69 C68 C46 120.3(2)
C69 C68 C65 120.0(2)
C46 C68 C65 108.6(2)
C68 C69 C45 119.8(2)
C68 C69 C58 120.0(2)
C45 C69 C58 108.4(2)
C67 C70 C65 120.1(2)
C67 C70 C47 119.7(2)
C65 C70 C47 108.5(2)
C72 C71 C1 114.20(19)
C72 C71 H71A 108.7
C1 C71 H71A 108.7
C72 C71 H71B 108.7
C1 C71 H71B 108.7
H71A C71 H71B 107.6
C77 C72 C73 118.2(2)
C77 C72 C71 119.5(2)
C73 C72 C71 122.3(2)
C74 C73 C72 120.9(3)
C74 C73 H73 119.6
C72 C73 H73 119.6
C73 C74 C75 119.7(3)
C73 C74 H74 120.2
C75 C74 H74 120.2
C76 C75 C74 119.8(3)
C76 C75 H75 120.1
C74 C75 H75 120.1
C75 C76 C77 120.4(3)
C75 C76 H76 119.8
C77 C76 H76 119.8
C76 C77 C72 121.0(3)
C76 C77 H77 119.5
C72 C77 H77 119.5
O1 C78 H78A 109.5
O1 C78 H78B 109.5
H78A C78 H78B 109.5
O1 C78 H78C 109.5
H78A C78 H78C 109.5
H78B C78 H78C 109.5
C78 O1 C2 116.41(19)

loop_
_geom_bond_atom_site_label_1
_geom_bond_atom_site_label_2
_geom_bond_distance
C1 C9 1.526(3)
C1 C6 1.527(3)
C1 C71 1.589(3)
C1 C2 1.602(3)
C2 O1 1.445(3)
C2 C12 1.523(3)
C2 C3 1.543(3)
C3 C4 1.376(3)
C3 C14 1.424(3)
C4 C17 1.449(3)
C4 C5 1.460(3)
C5 C6 1.357(3)
C5 C19 1.442(3)
C6 C7 1.432(3)
C7 C21 1.421(3)
C7 C8 1.421(3)
C8 C24 1.420(3)
C8 C9 1.430(3)
C9 C10 1.366(3)
C10 C26 1.442(3)
C10 C11 1.465(3)
C11 C12 1.366(3)
C11 C27 1.439(3)
C12 C13 1.438(3)
C13 C41 1.394(3)
C13 C14 1.438(4)
C14 C15 1.401(3)
C15 C16 1.431(4)
C15 C39 1.445(4)
C16 C17 1.378(4)
C16 C35 1.457(3)
C17 C18 1.446(4)
C18 C32 1.424(3)
C18 C19 1.434(3)
C19 C20 1.411(3)
C20 C42 1.419(3)
C20 C21 1.457(3)
C21 C22 1.404(3)
C22 C23 1.426(3)
C22 C53 1.454(3)
C23 C24 1.416(3)
C23 C50 1.443(3)
C24 C25 1.460(3)
C25 C26 1.414(3)
C25 C33 1.423(3)
C26 C28 1.434(3)
C27 C37 1.383(3)
C27 C28 1.441(3)
C28 C29 1.418(3)
C29 C48 1.413(3)
C29 C30 1.466(3)
C30 C38 1.415(3)
C30 C47 1.419(3)
C31 C45 1.418(3)
C31 C36 1.420(4)
C31 C51 1.465(4)
C32 C43 1.410(4)
C32 C34 1.463(4)
C33 C48 1.427(3)
C33 C49 1.439(3)
C34 C35 1.414(4)
C34 C44 1.422(4)
C35 C36 1.433(4)
C36 C39 1.449(3)
C37 C41 1.429(4)
C37 C38 1.445(3)
C38 C52 1.433(3)
C39 C40 1.377(4)
C40 C52 1.439(4)
C40 C41 1.449(3)
C42 C43 1.425(4)
C42 C54 1.452(4)
C43 C56 1.454(4)
C44 C45 1.425(4)
C44 C57 1.446(3)
C45 C69 1.449(3)
C46 C51 1.413(3)
C46 C47 1.429(3)
C46 C68 1.442(3)
C47 C70 1.448(3)
C48 C67 1.450(3)
C49 C50 1.379(4)
C49 C66 1.452(3)
C50 C62 1.445(3)
C51 C52 1.417(3)
C53 C54 1.376(4)
C53 C62 1.433(4)
C54 C55 1.451(3)
C55 C60 1.385(4)
C55 C56 1.450(4)
C56 C57 1.380(4)
C57 C58 1.447(4)
C58 C59 1.385(3)
C58 C69 1.454(3)
C59 C64 1.443(3)
C59 C60 1.445(3)
C60 C61 1.450(3)
C61 C62 1.391(3)
C61 C63 1.445(4)
C63 C66 1.387(3)
C63 C64 1.447(3)
C64 C65 1.399(3)
C65 C70 1.441(3)
C65 C68 1.444(3)
C66 C67 1.444(3)
C67 C70 1.379(3)
C68 C69 1.376(3)
C71 C72 1.511(3)
C71 H71A 0.9900
C71 H71B 0.9900
C72 C77 1.383(3)
C72 C73 1.387(3)
C73 C74 1.382(4)
C73 H73 0.9500
C74 C75 1.388(4)
C74 H74 0.9500
C75 C76 1.363(4)
C75 H75 0.9500
C76 C77 1.379(3)
C76 H76 0.9500
C77 H77 0.9500
C78 O1 1.423(3)
C78 H78A 0.9800
C78 H78B 0.9800
C78 H78C 0.9800
